data_7055026
loop_
_publ_author_name
'Potapov, Vladimir A.'
'Amosova, Svetlana V.'
'Abramova, Elena V.'
'Musalov, Maxim V.'
'Lyssenko, Konstantin A.'
'Finn, M. G.'

_publ_section_title
;
 2,6-Dihalo-9-selenabicyclo[3.3.1]nonanes and their complexes with
 selenium dihalides: synthesis and structural characterisation
;
_journal_issue 10
_journal_name_full 'New J. Chem.'
_journal_page_first 8055
_journal_paper_doi 10.1039/C5NJ00684H
_journal_volume 39
_journal_year 2015
_chemical_formula_moiety 'C8 H12 Br2 Se'
_chemical_formula_sum 'C8 H12 Br2 Se'
_chemical_formula_weight 346.96
_chemical_name_systematic
; 
 ? 
;
_space_group_IT_number 15
_symmetry_cell_setting monoclinic
_symmetry_space_group_name_Hall '-C 2yc'
_symmetry_space_group_name_H-M 'C 1 2/c 1'
_atom_sites_solution_hydrogens geom
_atom_sites_solution_primary direct
_atom_sites_solution_secondary difmap
_audit_creation_method SHELXL-97
_audit_update_record
;
2014-04-09 deposited with the CCDC.
2015-07-27 downloaded from the CCDC.
;
_cell_angle_alpha 90.00
_cell_angle_beta 95.9320(17)
_cell_angle_gamma 90.00
_cell_formula_units_Z 4
_cell_length_a 12.7243(10)
_cell_length_b 10.1559(8)
_cell_length_c 7.6780(6)
_cell_measurement_reflns_used 962
_cell_measurement_temperature 100(2)
_cell_measurement_theta_max 28
_cell_measurement_theta_min 3
_cell_volume 986.89(13)
_computing_cell_refinement 'Bruker SAINT'
_computing_data_collection 'Bruker APEX II'
_computing_data_reduction 'Bruker SAINT'
_computing_molecular_graphics 'Bruker SHELXTL'
_computing_publication_material 'Bruker SHELXTL'
_computing_structure_refinement 'SHELXL-97 (Sheldrick, 1997)'
_computing_structure_solution 'SHELXS-97 (Sheldrick, 1997)'
_diffrn_ambient_temperature 100(2)
_diffrn_measured_fraction_theta_full 0.995
_diffrn_measured_fraction_theta_max 0.995
_diffrn_measurement_device_type 'Bruker APEX II CCD area detector''
_diffrn_measurement_method 'omega scans'
_diffrn_radiation_monochromator graphite
_diffrn_radiation_source 'fine-focus sealed tube'
_diffrn_radiation_type MoK\a
_diffrn_radiation_wavelength 0.71073
_diffrn_reflns_av_R_equivalents 0.0234
_diffrn_reflns_av_sigmaI/netI 0.0297
_diffrn_reflns_limit_h_max 17
_diffrn_reflns_limit_h_min -17
_diffrn_reflns_limit_k_max 13
_diffrn_reflns_limit_k_min -11
_diffrn_reflns_limit_l_max 10
_diffrn_reflns_limit_l_min -10
_diffrn_reflns_number 3672
_diffrn_reflns_theta_full 28.99
_diffrn_reflns_theta_max 28.99
_diffrn_reflns_theta_min 2.57
_exptl_absorpt_coefficient_mu 11.839
_exptl_absorpt_correction_T_max 0.589
_exptl_absorpt_correction_T_min 0.088
_exptl_absorpt_correction_type num
_exptl_absorpt_process_details SADABS
_exptl_crystal_colour colorless
_exptl_crystal_density_diffrn 2.335
_exptl_crystal_density_method 'not measured'
_exptl_crystal_description prism
_exptl_crystal_F_000 656
_exptl_crystal_size_max 0.40
_exptl_crystal_size_mid 0.30
_exptl_crystal_size_min 0.05
_refine_diff_density_max 0.821
_refine_diff_density_min -0.677
_refine_diff_density_rms 0.136
_refine_ls_extinction_method none
_refine_ls_goodness_of_fit_ref 1.009
_refine_ls_hydrogen_treatment mixed
_refine_ls_matrix_type full
_refine_ls_number_parameters 51
_refine_ls_number_reflns 1309
_refine_ls_number_restraints 0
_refine_ls_restrained_S_all 1.009
_refine_ls_R_factor_all 0.0317
_refine_ls_R_factor_gt 0.0260
_refine_ls_shift/su_max 0.001
_refine_ls_shift/su_mean 0.000
_refine_ls_structure_factor_coef Fsqd
_refine_ls_weighting_details 'calc w=1/[\s^2^(Fo^2^)+(0.0443P)^2^+0.0000P] where P=(Fo^2^+2Fc^2^)/3'
_refine_ls_weighting_scheme calc
_refine_ls_wR_factor_gt 0.0661
_refine_ls_wR_factor_ref 0.0690
_reflns_number_gt 1135
_reflns_number_total 1309
_reflns_threshold_expression I>2\s(I)
_cod_data_source_file c5nj00684h2.cif
_cod_data_source_block a
_cod_depositor_comments
;
The following automatic conversions were performed:

'_symmetry_cell_setting' value 'Monoclinic' changed to 'monoclinic'
according to
/usr/data/users/saulius/crontab/automatic-downloads/rss-feeds/RSC/lib/dictionaries/cif_core.dic
dictionary named 'cif_core.dic' version 2.4.2 from 2011-04-26.

Automatic conversion script
Id: cif_fix_values 3271 2015-04-21 07:52:19Z andrius 

 Adding full bibliography for 7055026--7055028.cif.
;
_cod_original_sg_symbol_H-M 'C 2/c'
_cod_database_code 7055026

loop_
_symmetry_equiv_pos_as_xyz
'x, y, z'
'-x, y, -z+1/2'
'x+1/2, y+1/2, z'
'-x+1/2, y+1/2, -z+1/2'
'-x, -y, -z'
'x, -y, z-1/2'
'-x+1/2, -y+1/2, -z'
'x+1/2, -y+1/2, z-1/2'

loop_
_atom_site_label
_atom_site_type_symbol
_atom_site_fract_x
_atom_site_fract_y
_atom_site_fract_z
_atom_site_U_iso_or_equiv
_atom_site_adp_type
_atom_site_occupancy
_atom_site_symmetry_multiplicity
_atom_site_calc_flag
_atom_site_refinement_flags
Se1 Se 0.5000 0.44203(4) 0.2500 0.02054(12) Uani 1 2 d S
Br1 Br 0.75472(2) 0.11728(3) 0.23426(4) 0.02591(11) Uani 1 1 d .
C1 C 0.5882(2) 0.3053(3) 0.1546(3) 0.0202(5) Uani 1 1 d .
H1A H 0.6440 0.3512 0.0948 0.024 Uiso 1 1 calc R
C2 C 0.6428(2) 0.2355(3) 0.3139(4) 0.0213(5) Uani 1 1 d .
H2A H 0.6789 0.3040 0.3922 0.026 Uiso 1 1 calc R
C3 C 0.5747(2) 0.1522(3) 0.4243(4) 0.0230(6) Uani 1 1 d .
H3A H 0.6193 0.1207 0.5293 0.028 Uiso 1 1 calc R
H3B H 0.5494 0.0739 0.3555 0.028 Uiso 1 1 calc R
C4 C 0.4786(2) 0.2249(3) 0.4838(3) 0.0214(5) Uani 1 1 d .
H4A H 0.4322 0.1589 0.5319 0.026 Uiso 1 1 calc R
H4B H 0.5041 0.2848 0.5808 0.026 Uiso 1 1 calc R

loop_
_atom_site_aniso_label
_atom_site_aniso_U_11
_atom_site_aniso_U_22
_atom_site_aniso_U_33
_atom_site_aniso_U_23
_atom_site_aniso_U_13
_atom_site_aniso_U_12
Se1 0.0223(2) 0.0146(2) 0.0254(2) 0.000 0.00540(15) 0.000
Br1 0.02295(16) 0.02703(19) 0.02780(17) -0.00161(11) 0.00284(12) 0.00636(11)
C1 0.0197(12) 0.0181(12) 0.0232(12) 0.0005(11) 0.0044(10) -0.0001(10)
C2 0.0193(12) 0.0203(14) 0.0242(12) -0.0018(11) 0.0020(10) 0.0022(10)
C3 0.0243(14) 0.0203(14) 0.0240(13) 0.0042(11) 0.0005(11) 0.0015(11)
C4 0.0227(12) 0.0199(13) 0.0217(12) -0.0002(11) 0.0026(10) -0.0017(11)

loop_
_atom_type_symbol
_atom_type_description
_atom_type_scat_dispersion_real
_atom_type_scat_dispersion_imag
_atom_type_scat_source
C C 0.0033 0.0016 'International Tables Vol C Tables 4.2.6.8 and 6.1.1.4'
H H 0.0000 0.0000 'International Tables Vol C Tables 4.2.6.8 and 6.1.1.4'
Se Se -0.0929 2.2259 'International Tables Vol C Tables 4.2.6.8 and 6.1.1.4'
Br Br -0.2901 2.4595 'International Tables Vol C Tables 4.2.6.8 and 6.1.1.4'

loop_
_geom_angle_atom_site_label_1
_geom_angle_atom_site_label_2
_geom_angle_atom_site_label_3
_geom_angle
_geom_angle_site_symmetry_1
_geom_angle_site_symmetry_3
C1 Se1 C1 90.56(15) . 2_655
C2 C1 C4 119.1(2) . 2_655
C2 C1 Se1 105.05(17) . .
C4 C1 Se1 109.70(17) 2_655 .
C2 C1 H1A 107.5 . .
C4 C1 H1A 107.5 2_655 .
Se1 C1 H1A 107.5 . .
C1 C2 C3 117.9(2) . .
C1 C2 Br1 108.28(18) . .
C3 C2 Br1 107.38(18) . .
C1 C2 H2A 107.6 . .
C3 C2 H2A 107.6 . .
Br1 C2 H2A 107.6 . .
C2 C3 C4 114.4(2) . .
C2 C3 H3A 108.7 . .
C4 C3 H3A 108.7 . .
C2 C3 H3B 108.7 . .
C4 C3 H3B 108.7 . .
H3A C3 H3B 107.6 . .
C1 C4 C3 116.9(2) 2_655 .
C1 C4 H4A 108.1 2_655 .
C3 C4 H4A 108.1 . .
C1 C4 H4B 108.1 2_655 .
C3 C4 H4B 108.1 . .
H4A C4 H4B 107.3 . .

loop_
_geom_bond_atom_site_label_1
_geom_bond_atom_site_label_2
_geom_bond_distance
_geom_bond_site_symmetry_2
Se1 C1 1.974(3) .
Se1 C1 1.974(3) 2_655
Br1 C2 2.006(3) .
C1 C2 1.518(4) .
C1 C4 1.527(4) 2_655
C1 H1A 1.0000 .
C2 C3 1.528(4) .
C2 H2A 1.0000 .
C3 C4 1.537(4) .
C3 H3A 0.9900 .
C3 H3B 0.9900 .
C4 C1 1.527(4) 2_655
C4 H4A 0.9900 .
C4 H4B 0.9900 .

loop_
_geom_torsion_atom_site_label_1
_geom_torsion_atom_site_label_2
_geom_torsion_atom_site_label_3
_geom_torsion_atom_site_label_4
_geom_torsion
_geom_torsion_site_symmetry_1
_geom_torsion_site_symmetry_4
C1 Se1 C1 C2 -65.53(16) 2_655 .
C1 Se1 C1 C4 63.59(16) 2_655 2_655
C4 C1 C2 C3 -54.9(3) 2_655 .
Se1 C1 C2 C3 68.4(3) . .
C4 C1 C2 Br1 67.1(2) 2_655 .
Se1 C1 C2 Br1 -169.56(12) . .
C1 C2 C3 C4 -52.6(3) . .
Br1 C2 C3 C4 -175.12(19) . .
C2 C3 C4 C1 46.2(3) . 2_655
